data_1535876
loop_
_publ_author_name
'Dumora, D.'
'Hagenmuller, P.'

_publ_section_title
;
 L'oxyde tellurique Te O3 beta
;
_journal_name_full
;
Comptes Rendus Hebdomadaires des Seances de l'Academie des Sciences, Serie C, 
Sciences Chimiques (1966-)
;
_journal_page_first 276
_journal_page_last 278
_journal_volume 266
_journal_year 1968
_chemical_formula_sum 'O3 Te'
_chemical_name_systematic 'Te O3'
_space_group_IT_number 167
_symmetry_space_group_name_Hall '-P 3* 2n'
_symmetry_space_group_name_H-M 'R -3 c :R'
_cell_angle_alpha 56.41
_cell_angle_beta 56.41
_cell_angle_gamma 56.41
_cell_formula_units_Z 2
_cell_length_a 5.18
_cell_length_b 5.18
_cell_length_c 5.18
_cell_volume 90.123
_citation_journal_id_ASTM CHDCAQ
_cod_data_source_file Dumora_CHDCAQ_1968_1616.cif
_cod_data_source_block O3Te1
_cod_original_cell_volume 90.12337
_cod_original_sg_symbol_Hall '-R 3 2"c (-y+z,x+z,-x+y+z)'
_cod_original_formula_sum 'O3 Te1'
_cod_database_code 1535876

loop_
_symmetry_equiv_pos_as_xyz
x,y,z
z,x,y
y,z,x
-y+1/2,-x+1/2,-z+1/2
-z+1/2,-y+1/2,-x+1/2
-x+1/2,-z+1/2,-y+1/2
-x,-y,-z
-z,-x,-y
-y,-z,-x
y-1/2,x-1/2,z-1/2
z-1/2,y-1/2,x-1/2
x-1/2,z-1/2,y-1/2

loop_
_atom_site_label
_atom_site_type_symbol
_atom_site_fract_x
_atom_site_fract_y
_atom_site_fract_z
_atom_site_occupancy
_atom_site_U_iso_or_equiv
O1 O -0.15 0.65 0.25 1 0.0
Te1 Te 0 0 0 1 0.0
